data_2215539
loop_
_publ_author_name
'Zhang, Wen-Jie'
'Chen, Jian-Xin'
'Li, Zhong-Shui'
'Li, Ai-Ke'
'Lin, Xin-Rong'

_publ_section_title
;
 <i>N</i>-[2-(Diphenylphosphino)phenyl]benzamide
;
_journal_coeditor_code HK2318
_journal_issue 10
_journal_name_full 'Acta Crystallographica Section E'
_journal_page_first o4016
_journal_page_last o4016
_journal_paper_doi 10.1107/S1600536807042092
_journal_volume 63
_journal_year 2007
_chemical_formula_iupac 'C25 H20 N O P'
_chemical_formula_moiety 'C25 H20 N O P'
_chemical_formula_sum 'C25 H20 N O P'
_chemical_formula_weight 381.39
_chemical_name_systematic
;
N-[2-(Diphenylphosphino)phenyl]benzamide
;
_space_group_IT_number 14
_symmetry_cell_setting monoclinic
_symmetry_space_group_name_Hall '-P 2yn'
_symmetry_space_group_name_H-M 'P 1 21/n 1'
_atom_sites_solution_hydrogens geom
_atom_sites_solution_primary direct
_atom_sites_solution_secondary difmap
_audit_creation_method SHELXL97
_cell_angle_alpha 90.00
_cell_angle_beta 93.49(2)
_cell_angle_gamma 90.00
_cell_formula_units_Z 4
_cell_length_a 9.936(5)
_cell_length_b 10.819(4)
_cell_length_c 19.038(11)
_cell_measurement_reflns_used 4530
_cell_measurement_temperature 153(2)
_cell_measurement_theta_max 27.48
_cell_measurement_theta_min 3.03
_cell_volume 2042.7(17)
_computing_cell_refinement 'TEXSAN-PC (Molecular Structure Corporation, 1998)'
_computing_data_collection 'TEXSAN-PC (Molecular Structure Corporation, 1998)'
_computing_data_reduction 'TEXSAN-PC (Molecular Structure Corporation, 1998)'
_computing_molecular_graphics 'SHELXL97 (Sheldrick, 1997)'
_computing_publication_material 'SHELXL97 (Sheldrick, 1997)'
_computing_structure_refinement 'SHELXL97 (Sheldrick, 1997)'
_computing_structure_solution 'SHELXS97 (Sheldrick, 1997)'
_diffrn_ambient_temperature 153(2)
_diffrn_measured_fraction_theta_full 0.988
_diffrn_measured_fraction_theta_max 0.988
_diffrn_measurement_device_type 'Rigaku Weissenberg IP'
_diffrn_measurement_method 'scintillation counter'
_diffrn_radiation_monochromator graphite
_diffrn_radiation_source 'fine-focus sealed tube'
_diffrn_radiation_type MoK\a
_diffrn_radiation_wavelength 0.71073
_diffrn_reflns_av_R_equivalents 0.0669
_diffrn_reflns_av_sigmaI/netI 0.0621
_diffrn_reflns_limit_h_max 12
_diffrn_reflns_limit_h_min -12
_diffrn_reflns_limit_k_max 13
_diffrn_reflns_limit_k_min -13
_diffrn_reflns_limit_l_max 24
_diffrn_reflns_limit_l_min -24
_diffrn_reflns_number 18607
_diffrn_reflns_theta_full 27.48
_diffrn_reflns_theta_max 27.48
_diffrn_reflns_theta_min 3.03
_diffrn_standards_decay_% 0
_diffrn_standards_interval_count 'not measured'
_diffrn_standards_interval_time 'not measured'
_diffrn_standards_number 0
_exptl_absorpt_coefficient_mu 0.149
_exptl_absorpt_correction_T_max 0.985
_exptl_absorpt_correction_T_min 0.975
_exptl_absorpt_correction_type multi-scan
_exptl_absorpt_process_details '(correct reference required)'
_exptl_crystal_colour colourless
_exptl_crystal_density_diffrn 1.240
_exptl_crystal_density_method 'not measured'
_exptl_crystal_description needle
_exptl_crystal_F_000 800
_exptl_crystal_size_max 0.16
_exptl_crystal_size_mid 0.12
_exptl_crystal_size_min 0.10
_refine_diff_density_max 0.439
_refine_diff_density_min -0.266
_refine_ls_extinction_method none
_refine_ls_goodness_of_fit_ref 1.028
_refine_ls_hydrogen_treatment constr
_refine_ls_matrix_type full
_refine_ls_number_parameters 253
_refine_ls_number_reflns 4530
_refine_ls_number_restraints 0
_refine_ls_restrained_S_all 1.028
_refine_ls_R_factor_all 0.1082
_refine_ls_R_factor_gt 0.0540
_refine_ls_shift/su_max 0.000
_refine_ls_shift/su_mean 0.000
_refine_ls_structure_factor_coef Fsqd
_refine_ls_weighting_details 'calc w = 1/[\s^2^(Fo^2^)+(0.0651P)^2^+0.0657P] where P=(Fo^2^+2Fc^2^)/3'
_refine_ls_weighting_scheme calc
_refine_ls_wR_factor_gt 0.1275
_refine_ls_wR_factor_ref 0.1520
_reflns_number_gt 2495
_reflns_number_total 4530
_reflns_threshold_expression I>2\s(I)
_cod_data_source_file hk2318.cif
_cod_data_source_block I
_cod_original_sg_symbol_Hall '-p 2yn'
_cod_original_sg_symbol_H-M 'P 21/n'
_cod_database_code 2215539
_cod_database_fobs_code 2215539

loop_
_symmetry_equiv_pos_as_xyz
'x, y, z'
'-x+1/2, y+1/2, -z+1/2'
'-x, -y, -z'
'x-1/2, -y-1/2, z-1/2'

loop_
_atom_site_type_symbol
_atom_site_label
_atom_site_fract_x
_atom_site_fract_y
_atom_site_fract_z
_atom_site_U_iso_or_equiv
_atom_site_adp_type
_atom_site_calc_flag
_atom_site_refinement_flags
_atom_site_occupancy
P P1 0.18732(6) 0.27331(6) 0.03471(3) 0.0569(2) Uani d . 1
N N1 0.0906(2) 0.43689(17) -0.08083(10) 0.0608(5) Uani d . 1
H H1A 0.1580 0.4486 -0.0510 0.073 Uiso calc R 1
O O1 0.0171(2) 0.47614(19) -0.19282(10) 0.0928(6) Uani d . 1
C C1 0.2309(3) 0.5556(2) -0.15335(14) 0.0686(7) Uani d . 1
C C2 0.3507(3) 0.5288(3) -0.11613(17) 0.0820(8) Uani d . 1
H H2A 0.3546 0.4631 -0.0846 0.098 Uiso calc R 1
C C3 0.4651(3) 0.5985(3) -0.1250(2) 0.1004(11) Uani d . 1
H H3A 0.5457 0.5793 -0.0999 0.121 Uiso calc R 1
C C4 0.4590(5) 0.6954(4) -0.1709(3) 0.1107(13) Uani d . 1
H H4A 0.5353 0.7433 -0.1765 0.133 Uiso calc R 1
C C5 0.3424(5) 0.7225(3) -0.2085(2) 0.1027(11) Uani d . 1
H H5A 0.3399 0.7883 -0.2399 0.123 Uiso calc R 1
C C6 0.2267(3) 0.6534(3) -0.20064(15) 0.0847(8) Uani d . 1
H H6A 0.1473 0.6723 -0.2268 0.102 Uiso calc R 1
C C7 0.1032(3) 0.4862(2) -0.14497(14) 0.0647(6) Uani d . 1
C C8 -0.0174(2) 0.36881(19) -0.05563(12) 0.0551(6) Uani d . 1
C C9 -0.1477(3) 0.3825(2) -0.08339(14) 0.0649(6) Uani d . 1
H H9A -0.1663 0.4346 -0.1216 0.078 Uiso calc R 1
C C10 -0.2506(3) 0.3187(2) -0.05418(15) 0.0699(7) Uani d . 1
H H10A -0.3385 0.3279 -0.0730 0.084 Uiso calc R 1
C C11 -0.2251(3) 0.2416(2) 0.00228(14) 0.0679(7) Uani d . 1
H H11A -0.2953 0.2000 0.0222 0.081 Uiso calc R 1
C C12 -0.0945(2) 0.2267(2) 0.02899(13) 0.0598(6) Uani d . 1
H H12A -0.0773 0.1740 0.0671 0.072 Uiso calc R 1
C C13 0.0125(2) 0.28804(19) 0.00078(12) 0.0526(5) Uani d . 1
C C14 0.1732(2) 0.1743(2) 0.11078(12) 0.0578(6) Uani d . 1
C C15 0.1525(3) 0.2295(3) 0.17442(14) 0.0797(8) Uani d . 1
H H15A 0.1461 0.3151 0.1769 0.096 Uiso calc R 1
C C16 0.1410(4) 0.1604(4) 0.23404(16) 0.1054(11) Uani d . 1
H H16A 0.1239 0.1989 0.2762 0.127 Uiso calc R 1
C C17 0.1549(4) 0.0342(4) 0.23152(19) 0.1050(11) Uani d . 1
H H17A 0.1508 -0.0127 0.2723 0.126 Uiso calc R 1
C C18 0.1746(4) -0.0215(3) 0.16908(19) 0.0964(10) Uani d . 1
H H18A 0.1815 -0.1072 0.1672 0.116 Uiso calc R 1
C C19 0.1845(3) 0.0459(2) 0.10894(14) 0.0733(7) Uani d . 1
H H19A 0.1987 0.0061 0.0667 0.088 Uiso calc R 1
C C20 0.2567(2) 0.1730(2) -0.03078(12) 0.0565(6) Uani d . 1
C C21 0.3957(3) 0.1668(3) -0.03155(16) 0.0778(8) Uani d . 1
H H21A 0.4488 0.2108 0.0017 0.093 Uiso calc R 1
C C22 0.4562(3) 0.0962(3) -0.08090(18) 0.0908(9) Uani d . 1
H H22A 0.5497 0.0920 -0.0803 0.109 Uiso calc R 1
C C23 0.3801(3) 0.0328(2) -0.13041(16) 0.0815(8) Uani d . 1
H H23A 0.4213 -0.0140 -0.1640 0.098 Uiso calc R 1
C C24 0.2432(3) 0.0381(3) -0.13059(15) 0.0815(8) Uani d . 1
H H24A 0.1911 -0.0056 -0.1644 0.098 Uiso calc R 1
C C25 0.1812(3) 0.1074(2) -0.08124(14) 0.0697(7) Uani d . 1
H H25A 0.0876 0.1100 -0.0819 0.084 Uiso calc R 1

loop_
_atom_site_aniso_label
_atom_site_aniso_U_11
_atom_site_aniso_U_22
_atom_site_aniso_U_33
_atom_site_aniso_U_12
_atom_site_aniso_U_13
_atom_site_aniso_U_23
P1 0.0542(4) 0.0626(4) 0.0536(4) 0.0002(3) 0.0002(3) -0.0031(3)
N1 0.0624(13) 0.0649(11) 0.0546(12) -0.0059(9) -0.0010(10) 0.0008(9)
O1 0.0976(16) 0.1228(16) 0.0570(12) -0.0254(12) -0.0040(11) 0.0088(11)
C1 0.0824(19) 0.0681(15) 0.0569(15) -0.0070(13) 0.0170(14) -0.0125(12)
C2 0.075(2) 0.0842(18) 0.089(2) -0.0015(15) 0.0167(17) -0.0088(15)
C3 0.075(2) 0.107(2) 0.121(3) -0.0128(18) 0.022(2) -0.027(2)
C4 0.108(3) 0.096(3) 0.133(3) -0.029(2) 0.048(3) -0.032(2)
C5 0.130(3) 0.083(2) 0.099(3) -0.028(2) 0.039(3) -0.0034(18)
C6 0.103(2) 0.0836(19) 0.0696(19) -0.0125(16) 0.0173(17) -0.0018(15)
C7 0.0755(19) 0.0650(14) 0.0537(15) -0.0006(12) 0.0054(13) -0.0064(11)
C8 0.0566(14) 0.0553(12) 0.0533(14) 0.0012(10) 0.0030(11) -0.0035(10)
C9 0.0664(17) 0.0652(14) 0.0622(16) 0.0044(12) -0.0031(13) 0.0030(11)
C10 0.0504(16) 0.0820(17) 0.0762(19) 0.0060(12) -0.0039(13) -0.0016(14)
C11 0.0550(16) 0.0782(16) 0.0711(18) -0.0010(12) 0.0081(13) -0.0022(13)
C12 0.0595(16) 0.0632(13) 0.0572(14) 0.0007(11) 0.0064(12) 0.0011(11)
C13 0.0567(14) 0.0519(12) 0.0493(13) 0.0012(10) 0.0045(11) -0.0056(10)
C14 0.0476(14) 0.0733(15) 0.0520(14) 0.0003(10) -0.0015(10) 0.0001(11)
C15 0.094(2) 0.0893(18) 0.0558(17) -0.0006(15) 0.0018(15) -0.0094(14)
C16 0.118(3) 0.149(3) 0.0502(19) -0.004(2) 0.0071(18) -0.0022(19)
C17 0.114(3) 0.126(3) 0.074(2) -0.008(2) -0.002(2) 0.032(2)
C18 0.111(3) 0.088(2) 0.089(2) 0.0025(17) 0.000(2) 0.0226(18)
C19 0.082(2) 0.0716(16) 0.0657(17) 0.0064(13) 0.0006(14) 0.0077(13)
C20 0.0562(15) 0.0604(13) 0.0529(14) 0.0010(10) 0.0032(11) 0.0030(10)
C21 0.0542(17) 0.0925(18) 0.086(2) 0.0031(13) 0.0027(14) -0.0219(16)
C22 0.0651(19) 0.106(2) 0.103(2) 0.0102(16) 0.0181(17) -0.0206(19)
C23 0.091(2) 0.0790(18) 0.077(2) 0.0086(15) 0.0274(17) -0.0072(15)
C24 0.091(2) 0.0877(18) 0.0656(18) -0.0050(15) 0.0055(16) -0.0180(14)
C25 0.0623(17) 0.0840(17) 0.0629(16) -0.0032(13) 0.0050(13) -0.0131(13)

loop_
_atom_type_symbol
_atom_type_description
_atom_type_scat_dispersion_real
_atom_type_scat_dispersion_imag
_atom_type_scat_source
C C 0.0033 0.0016 'International Tables Vol C Tables 4.2.6.8 and 6.1.1.4'
H H 0.0000 0.0000 'International Tables Vol C Tables 4.2.6.8 and 6.1.1.4'
N N 0.0061 0.0033 'International Tables Vol C Tables 4.2.6.8 and 6.1.1.4'
O O 0.0106 0.0060 'International Tables Vol C Tables 4.2.6.8 and 6.1.1.4'
P P 0.1023 0.0942 'International Tables Vol C Tables 4.2.6.8 and 6.1.1.4'

loop_
_geom_angle_atom_site_label_1
_geom_angle_atom_site_label_2
_geom_angle_atom_site_label_3
_geom_angle
_geom_angle_publ_flag
C14 P1 C20 104.20(11) yes
C14 P1 C13 102.48(11) yes
C20 P1 C13 101.64(11) yes
C7 N1 C8 129.1(2) yes
C7 N1 H1A 115.5 no
C8 N1 H1A 115.5 no
C2 C1 C6 119.0(3) no
C2 C1 C7 123.6(3) no
C6 C1 C7 117.5(3) no
C1 C2 C3 120.9(3) no
C1 C2 H2A 119.6 no
C3 C2 H2A 119.6 no
C4 C3 C2 119.5(4) no
C4 C3 H3A 120.3 no
C2 C3 H3A 120.3 no
C5 C4 C3 120.5(3) no
C5 C4 H4A 119.8 no
C3 C4 H4A 119.8 no
C4 C5 C6 121.0(4) no
C4 C5 H5A 119.5 no
C6 C5 H5A 119.5 no
C5 C6 C1 119.2(3) no
C5 C6 H6A 120.4 no
C1 C6 H6A 120.4 no
O1 C7 N1 123.0(2) yes
O1 C7 C1 122.0(2) no
N1 C7 C1 115.0(2) yes
C9 C8 C13 120.8(2) no
C9 C8 N1 122.1(2) no
C13 C8 N1 117.1(2) yes
C8 C9 C10 119.6(2) no
C8 C9 H9A 120.2 no
C10 C9 H9A 120.2 no
C11 C10 C9 121.0(2) no
C11 C10 H10A 119.5 no
C9 C10 H10A 119.5 no
C10 C11 C12 119.1(2) no
C10 C11 H11A 120.4 no
C12 C11 H11A 120.4 no
C11 C12 C13 121.9(2) no
C11 C12 H12A 119.0 no
C13 C12 H12A 119.0 no
C12 C13 C8 117.5(2) no
C12 C13 P1 123.83(18) no
C8 C13 P1 118.60(17) yes
C15 C14 C19 118.1(2) no
C15 C14 P1 118.0(2) no
C19 C14 P1 123.95(19) no
C16 C15 C14 121.1(3) no
C16 C15 H15A 119.5 no
C14 C15 H15A 119.5 no
C15 C16 C17 120.0(3) no
C15 C16 H16A 120.0 no
C17 C16 H16A 120.0 no
C18 C17 C16 119.5(3) no
C18 C17 H17A 120.3 no
C16 C17 H17A 120.3 no
C17 C18 C19 121.2(3) no
C17 C18 H18A 119.4 no
C19 C18 H18A 119.4 no
C18 C19 C14 120.1(3) no
C18 C19 H19A 120.0 no
C14 C19 H19A 120.0 no
C25 C20 C21 117.9(2) no
C25 C20 P1 124.89(19) no
C21 C20 P1 117.12(19) no
C22 C21 C20 120.8(3) no
C22 C21 H21A 119.6 no
C20 C21 H21A 119.6 no
C23 C22 C21 120.4(3) no
C23 C22 H22A 119.8 no
C21 C22 H22A 119.8 no
C22 C23 C24 119.6(3) no
C22 C23 H23A 120.2 no
C24 C23 H23A 120.2 no
C23 C24 C25 120.7(3) no
C23 C24 H24A 119.7 no
C25 C24 H24A 119.7 no
C24 C25 C20 120.6(3) no
C24 C25 H25A 119.7 no
C20 C25 H25A 119.7 no

loop_
_geom_bond_atom_site_label_1
_geom_bond_atom_site_label_2
_geom_bond_distance
_geom_bond_publ_flag
P1 C14 1.814(3) yes
P1 C20 1.820(2) yes
P1 C13 1.823(3) yes
N1 C7 1.345(3) yes
N1 C8 1.410(3) yes
N1 H1A 0.8600 no
O1 C7 1.216(3) yes
C1 C2 1.378(4) yes
C1 C6 1.388(4) no
C1 C7 1.492(4) yes
C2 C3 1.383(4) no
C2 H2A 0.9300 no
C3 C4 1.364(5) no
C3 H3A 0.9300 no
C4 C5 1.356(5) no
C4 H4A 0.9300 no
C5 C6 1.386(5) no
C5 H5A 0.9300 no
C6 H6A 0.9300 no
C8 C9 1.377(3) no
C8 C13 1.402(3) yes
C9 C10 1.378(4) no
C9 H9A 0.9300 no
C10 C11 1.372(4) no
C10 H10A 0.9300 no
C11 C12 1.374(4) no
C11 H11A 0.9300 no
C12 C13 1.389(3) no
C12 H12A 0.9300 no
C14 C15 1.378(3) yes
C14 C19 1.394(3) no
C15 C16 1.370(4) no
C15 H15A 0.9300 no
C16 C17 1.374(5) no
C16 H16A 0.9300 no
C17 C18 1.357(5) no
C17 H17A 0.9300 no
C18 C19 1.366(4) no
C18 H18A 0.9300 no
C19 H19A 0.9300 no
C20 C25 1.378(3) no
C20 C21 1.384(4) yes
C21 C22 1.377(4) no
C21 H21A 0.9300 no
C22 C23 1.358(4) no
C22 H22A 0.9300 no
C23 C24 1.361(4) no
C23 H23A 0.9300 no
C24 C25 1.377(4) no
C24 H24A 0.9300 no
C25 H25A 0.9300 no

loop_
_geom_torsion_atom_site_label_1
_geom_torsion_atom_site_label_2
_geom_torsion_atom_site_label_3
_geom_torsion_atom_site_label_4
_geom_torsion
_geom_torsion_publ_flag
C6 C1 C2 C3 0.5(4) no
C7 C1 C2 C3 -178.5(2) no
C1 C2 C3 C4 0.5(5) no
C2 C3 C4 C5 -1.1(5) no
C3 C4 C5 C6 0.7(6) no
C4 C5 C6 C1 0.3(5) no
C2 C1 C6 C5 -0.9(4) no
C7 C1 C6 C5 178.2(3) no
C8 N1 C7 O1 -0.8(4) no
C8 N1 C7 C1 178.7(2) no
C2 C1 C7 O1 -151.3(3) no
C6 C1 C7 O1 29.7(4) no
C2 C1 C7 N1 29.2(4) no
C6 C1 C7 N1 -149.8(2) no
C7 N1 C8 C9 -26.4(4) no
C7 N1 C8 C13 155.3(2) no
C13 C8 C9 C10 1.7(4) no
N1 C8 C9 C10 -176.4(2) no
C8 C9 C10 C11 0.1(4) no
C9 C10 C11 C12 -1.2(4) no
C10 C11 C12 C13 0.4(4) no
C11 C12 C13 C8 1.3(3) no
C11 C12 C13 P1 179.21(19) no
C9 C8 C13 C12 -2.4(3) no
N1 C8 C13 C12 175.86(19) no
C9 C8 C13 P1 179.58(18) no
N1 C8 C13 P1 -2.1(3) no
C14 P1 C13 C12 -3.5(2) no
C20 P1 C13 C12 104.1(2) no
C14 P1 C13 C8 174.36(17) no
C20 P1 C13 C8 -78.05(19) no
C20 P1 C14 C15 165.6(2) no
C13 P1 C14 C15 -88.8(2) no
C20 P1 C14 C19 -13.2(2) no
C13 P1 C14 C19 92.4(2) no
C19 C14 C15 C16 -1.0(4) no
P1 C14 C15 C16 -179.9(2) no
C14 C15 C16 C17 2.3(5) no
C15 C16 C17 C18 -2.6(6) no
C16 C17 C18 C19 1.7(6) no
C17 C18 C19 C14 -0.5(5) no
C15 C14 C19 C18 0.2(4) no
P1 C14 C19 C18 179.0(2) no
C14 P1 C20 C25 93.4(2) no
C13 P1 C20 C25 -12.9(2) no
C14 P1 C20 C21 -89.6(2) no
C13 P1 C20 C21 164.2(2) no
C25 C20 C21 C22 -0.6(4) no
P1 C20 C21 C22 -177.8(2) no
C20 C21 C22 C23 0.9(5) no
C21 C22 C23 C24 -0.7(5) no
C22 C23 C24 C25 0.2(5) no
C23 C24 C25 C20 0.1(4) no
C21 C20 C25 C24 0.1(4) no
P1 C20 C25 C24 177.1(2) no

loop_
_cod_related_entry_id
_cod_related_entry_database
_cod_related_entry_code
1 ChemSpider 16309549
